data_4022869
loop_
_publ_author_name
'Harry W. Gibson'
'Hong Wang'
'Carla Slebodnick'
'Joseph Merola'
'W. Scott Kassel'
'Arnold L. Rheingold'

_publ_contact_author_address
;Department of Chemistry (0212)
Virginia Tech
Blacksburg, VA 24061
;
_publ_contact_author_email hwgibson@vt.edu
_publ_contact_author_fax 540-231-8517
_publ_contact_author_name 'Gibson, Harry W.'
_publ_contact_author_phone 540-231-5902
_publ_section_title
;
 Isomeric 2,6-Pyridino-Cryptands Based on Dibenzo-24-crown-8
;
_journal_name_full 'Journal of Organic Chemistry'
_journal_page_first 3381
_journal_page_last 3393
_journal_paper_doi 10.1021/jo070030l
_journal_volume 72
_journal_year 2007
_chemical_formula_moiety 'C33 H37 N O12'
_chemical_formula_sum 'C33 H37 N O12'
_chemical_formula_weight 639.64
_chemical_name_common cs523
_chemical_name_systematic
; 
 ? 
;
_space_group_IT_number 2
_symmetry_cell_setting triclinic
_symmetry_space_group_name_Hall '-P 1'
_symmetry_space_group_name_H-M 'P -1'
_atom_sites_solution_hydrogens geom
_atom_sites_solution_primary direct
_atom_sites_solution_secondary difmap
_audit_creation_method SHELXL-97
_cell_angle_alpha 74.797(16)
_cell_angle_beta 89.679(16)
_cell_angle_gamma 79.180(16)
_cell_formula_units_Z 2
_cell_length_a 7.2580(15)
_cell_length_b 12.171(2)
_cell_length_c 17.846(3)
_cell_measurement_reflns_used 2664
_cell_measurement_temperature 100(2)
_cell_measurement_theta_max 64.37
_cell_measurement_theta_min 2.56
_cell_volume 1492.6(5)
_computing_cell_refinement 'CrysAlis (Oxford Diffraction)'
_computing_data_collection 'CrysAlis (Oxford Diffraction)'
_computing_data_reduction 'CrysAlis (Oxford Diffraction)'
_computing_molecular_graphics 'Bruker SHELXTL'
_computing_publication_material 'Bruker SHELXTL'
_computing_structure_refinement 'SHELXL-97 (Sheldrick, 1997)'
_computing_structure_solution 'SHELXS-97 (Sheldrick, 1990)'
_diffrn_ambient_temperature 100(2)
_diffrn_detector CCD
_diffrn_detector_area_resol_mean 4.1570
_diffrn_detector_type 'Oxford Diffraction Onyx CCD'
_diffrn_measured_fraction_theta_full 0.977
_diffrn_measured_fraction_theta_max 0.977
_diffrn_measurement_device '\k-geometry diffractometer'
_diffrn_measurement_device_type 'Oxford Diffraction PX Ultra'
_diffrn_measurement_method 'phi and omega scans'
_diffrn_radiation_monochromator graphite
_diffrn_radiation_probe x-ray
_diffrn_radiation_type CuK\a
_diffrn_radiation_wavelength 1.54178
_diffrn_reflns_av_R_equivalents 0.0303
_diffrn_reflns_av_sigmaI/netI 0.0455
_diffrn_reflns_limit_h_max 6
_diffrn_reflns_limit_h_min -8
_diffrn_reflns_limit_k_max 14
_diffrn_reflns_limit_k_min -10
_diffrn_reflns_limit_l_max 21
_diffrn_reflns_limit_l_min -20
_diffrn_reflns_number 6193
_diffrn_reflns_theta_full 67.08
_diffrn_reflns_theta_max 67.08
_diffrn_reflns_theta_min 5.14
_diffrn_source 'Enhance (Cu) X-ray Source'
_diffrn_source_current 40
_diffrn_source_voltage 50
_diffrn_standards_number 0
_exptl_absorpt_coefficient_mu 0.913
_exptl_absorpt_correction_T_max 0.987
_exptl_absorpt_correction_T_min 0.905
_exptl_absorpt_correction_type numerical
_exptl_absorpt_process_details 'CrysAlis (Oxford Diffraction)'
_exptl_crystal_colour colorless
_exptl_crystal_density_diffrn 1.423
_exptl_crystal_density_method 'not measured'
_exptl_crystal_description plate
_exptl_crystal_F_000 676
_exptl_crystal_size_max .12
_exptl_crystal_size_mid .10
_exptl_crystal_size_min .015
_refine_diff_density_max 0.241
_refine_diff_density_min -0.336
_refine_diff_density_rms 0.063
_refine_ls_extinction_method none
_refine_ls_goodness_of_fit_ref 1.040
_refine_ls_hydrogen_treatment mixed
_refine_ls_matrix_type full
_refine_ls_number_parameters 481
_refine_ls_number_reflns 5215
_refine_ls_number_restraints 5
_refine_ls_restrained_S_all 1.040
_refine_ls_R_factor_all 0.0768
_refine_ls_R_factor_gt 0.0569
_refine_ls_shift/su_max 0.000
_refine_ls_shift/su_mean 0.000
_refine_ls_structure_factor_coef Fsqd
_refine_ls_weighting_details 'calc w=1/[\s^2^(Fo^2^)+(0.0964P)^2^+0.1205P] where P=(Fo^2^+2Fc^2^)/3'
_refine_ls_weighting_scheme calc
_refine_ls_wR_factor_gt 0.1427
_refine_ls_wR_factor_ref 0.1562
_reflns_number_gt 3929
_reflns_number_total 5215
_reflns_threshold_expression >2sigma(I)
_cod_data_source_file jo070030lrom20070106_115959.cif
_cod_data_source_block 4triclinic
_cod_depositor_comments
;
The following automatic conversions were performed:
'_symmetry_cell_setting' value 'Triclinic' changed to 'triclinic'
according to '/home/saulius/struct/CIF-dictionaries/cif_core.dic'
dictionary named 'cif_core.dic' version 2.4.1 from 2010-06-29.

Automatic conversion script
Id: cif_fix_enum 1527 2010-12-29 10:47:43Z saulius 
;
_cod_database_code 4022869

loop_
_symmetry_equiv_pos_as_xyz
'x, y, z'
'-x, -y, -z'

loop_
_atom_site_label
_atom_site_type_symbol
_atom_site_fract_x
_atom_site_fract_y
_atom_site_fract_z
_atom_site_U_iso_or_equiv
_atom_site_adp_type
_atom_site_occupancy
_atom_site_symmetry_multiplicity
_atom_site_calc_flag
_atom_site_refinement_flags
_atom_site_disorder_assembly
_atom_site_disorder_group
O1 O 0.3759(3) -0.04797(17) 0.25132(14) 0.0439(6) Uani 1 1 d . . .
O2A O 0.3864(8) -0.1246(5) 0.0926(3) 0.0306(12) Uani 0.483(6) 1 d P A 1
O3A O -0.047(2) 0.0949(14) 0.0543(8) 0.026(2) Uani 0.483(6) 1 d P A 1
O2B O 0.3624(7) -0.1672(5) 0.1230(3) 0.0291(11) Uani 0.517(6) 1 d P A 2
O3B O -0.013(2) 0.0898(14) 0.0749(7) 0.028(2) Uani 0.517(6) 1 d P A 2
O4 O -0.2944(3) 0.27443(15) 0.11480(11) 0.0311(4) Uani 1 1 d . A .
O5 O 0.2328(3) 0.15390(15) 0.26542(11) 0.0346(5) Uani 1 1 d . . .
O6 O 0.1451(2) 0.45991(15) 0.17747(9) 0.0257(4) Uani 1 1 d . . .
O7 O -0.1120(2) 0.67939(14) 0.10035(10) 0.0273(4) Uani 1 1 d . . .
O8 O -0.3072(3) 0.49626(13) 0.07639(10) 0.0263(4) Uani 1 1 d . . .
O9 O 0.1625(3) 0.06485(19) 0.68278(11) 0.0461(6) Uani 1 1 d . . .
O10 O 0.1342(2) 0.11616(15) 0.55256(10) 0.0285(4) Uani 1 1 d . . .
O11 O -0.3624(3) 0.59797(16) 0.46956(11) 0.0348(5) Uani 1 1 d . . .
O12 O -0.2533(2) 0.44953(14) 0.41831(9) 0.0235(4) Uani 1 1 d . . .
N1 N -0.0754(3) 0.32194(18) 0.55046(11) 0.0235(4) Uani 1 1 d . . .
C1 C 0.3436(4) -0.0415(2) 0.32582(19) 0.0363(7) Uani 1 1 d . . .
C2 C 0.2658(3) 0.0692(2) 0.33406(16) 0.0286(6) Uani 1 1 d . . .
C3 C 0.2295(3) 0.0856(2) 0.40697(16) 0.0272(5) Uani 1 1 d . . .
H3 H 0.1786 0.1609 0.4122 0.033 Uiso 1 1 calc R . .
C4 C 0.2678(3) -0.0088(2) 0.47323(17) 0.0311(6) Uani 1 1 d . . .
C5 C 0.3448(4) -0.1172(2) 0.4639(2) 0.0419(8) Uani 1 1 d . . .
H5 H 0.3720 -0.1816 0.5085 0.050 Uiso 1 1 calc R . .
C6 C 0.3834(4) -0.1343(2) 0.3911(2) 0.0421(8) Uani 1 1 d . . .
H6 H 0.4370 -0.2094 0.3862 0.051 Uiso 1 1 calc R . .
C7 C -0.3068(3) 0.32474(19) 0.17529(14) 0.0224(5) Uani 1 1 d . . .
C8 C -0.3152(3) 0.4456(2) 0.15396(14) 0.0216(5) Uani 1 1 d . . .
C9 C -0.3261(3) 0.5037(2) 0.21157(14) 0.0213(5) Uani 1 1 d . . .
H9 H -0.3266 0.5846 0.1976 0.026 Uiso 1 1 calc R . .
C10 C -0.3361(3) 0.4460(2) 0.28899(14) 0.0207(5) Uani 1 1 d . . .
C11 C -0.3289(3) 0.3268(2) 0.30987(15) 0.0252(5) Uani 1 1 d . . .
H11 H -0.3351 0.2865 0.3629 0.030 Uiso 1 1 calc R . .
C12 C -0.3127(3) 0.2667(2) 0.25275(15) 0.0263(5) Uani 1 1 d . . .
H12 H -0.3056 0.1851 0.2672 0.032 Uiso 1 1 calc R . .
C13 C 0.4745(4) -0.1570(2) 0.2419(2) 0.0460(9) Uani 1 1 d . A .
H13A H 0.3956 -0.2166 0.2576 0.055 Uiso 1 1 calc R . .
H13B H 0.5917 -0.1831 0.2751 0.055 Uiso 1 1 calc R . .
C14 C 0.5196(4) -0.1411(3) 0.1584(2) 0.0529(10) Uani 1 1 d D . .
H14A H 0.622(3) -0.203(2) 0.1508(18) 0.036(8) Uiso 1 1 d D . .
H14B H 0.565(6) -0.067(3) 0.140(3) 0.085(14) Uiso 1 1 d D . .
C15A C 0.2683(8) -0.0128(5) 0.0659(3) 0.0292(14) Uani 0.483(6) 1 d P A 1
H15A H 0.2638 0.0120 0.0084 0.035 Uiso 0.483(6) 1 calc PR A 1
H15B H 0.3213 0.0443 0.0854 0.035 Uiso 0.483(6) 1 calc PR A 1
C16A C 0.0718(9) -0.0153(4) 0.0938(3) 0.0272(15) Uani 0.483(6) 1 d P A 1
H16A H 0.0246 -0.0802 0.0816 0.033 Uiso 0.483(6) 1 calc PR A 1
H16B H 0.0715 -0.0264 0.1508 0.033 Uiso 0.483(6) 1 calc PR A 1
C17A C -0.2329(8) 0.1005(4) 0.0731(3) 0.0243(13) Uani 0.483(6) 1 d P A 1
H17A H -0.2573 0.0204 0.0876 0.029 Uiso 0.483(6) 1 calc PR A 1
H17B H -0.3117 0.1436 0.0257 0.029 Uiso 0.483(6) 1 calc PR A 1
C15B C 0.1804(7) -0.1005(4) 0.1267(3) 0.0293(13) Uani 0.517(6) 1 d P A 2
H15C H 0.1451 -0.1150 0.1816 0.035 Uiso 0.517(6) 1 calc PR A 2
H15D H 0.0880 -0.1262 0.0978 0.035 Uiso 0.517(6) 1 calc PR A 2
C16B C 0.1713(8) 0.0284(5) 0.0930(3) 0.0287(13) Uani 0.517(6) 1 d P A 2
H16C H 0.2305 0.0592 0.1310 0.034 Uiso 0.517(6) 1 calc PR A 2
H16D H 0.2437 0.0409 0.0454 0.034 Uiso 0.517(6) 1 calc PR A 2
C17B C -0.1239(7) 0.0839(4) 0.1449(3) 0.0228(11) Uani 0.517(6) 1 d P A 2
H17C H -0.1387 0.0026 0.1669 0.027 Uiso 0.517(6) 1 calc PR A 2
H17D H -0.0520 0.1053 0.1841 0.027 Uiso 0.517(6) 1 calc PR A 2
C18 C -0.2943(5) 0.1521(3) 0.1333(2) 0.0470(9) Uani 1 1 d D . .
H18 H -0.402(3) 0.131(2) 0.1624(16) 0.029(7) Uiso 1 1 d D . .
H18A H -0.195(17) 0.109(12) 0.174(7) 0.17(7) Uiso 0.483(6) 1 d PD A 1
H18B H -0.331(10) 0.153(6) 0.0791(17) 0.038(17) Uiso 0.517(6) 1 d PD A 2
C19 C 0.1872(3) 0.27286(19) 0.26704(14) 0.0232(5) Uani 1 1 d . . .
H19A H 0.2832 0.2918 0.2982 0.028 Uiso 1 1 calc R . .
H19B H 0.0630 0.2902 0.2890 0.028 Uiso 1 1 calc R . .
C20 C 0.1850(3) 0.3392(2) 0.18315(14) 0.0255(5) Uani 1 1 d . . .
H20A H 0.3085 0.3181 0.1615 0.031 Uiso 1 1 calc R . .
H20B H 0.0881 0.3194 0.1529 0.031 Uiso 1 1 calc R . .
C21 C 0.1591(4) 0.5260(2) 0.09984(14) 0.0291(5) Uani 1 1 d . . .
H21A H 0.0844 0.5002 0.0638 0.035 Uiso 1 1 calc R . .
H21B H 0.2917 0.5141 0.0852 0.035 Uiso 1 1 calc R . .
C22 C 0.0875(4) 0.6526(2) 0.09349(15) 0.0298(6) Uani 1 1 d . . .
H22A H 0.1506 0.6747 0.1348 0.036 Uiso 1 1 calc R . .
H22B H 0.1205 0.6993 0.0427 0.036 Uiso 1 1 calc R . .
C23 C -0.2162(4) 0.6854(2) 0.03114(14) 0.0285(6) Uani 1 1 d . . .
H23A H -0.1307 0.6531 -0.0045 0.034 Uiso 1 1 calc R . .
H23B H -0.2682 0.7677 0.0047 0.034 Uiso 1 1 calc R . .
C24 C -0.3729(4) 0.6201(2) 0.04798(14) 0.0265(5) Uani 1 1 d . . .
H24A H -0.4519 0.6479 0.0872 0.032 Uiso 1 1 calc R . .
H24B H -0.4523 0.6364 -0.0001 0.032 Uiso 1 1 calc R . .
C25 C 0.0077(3) 0.2563(2) 0.61818(14) 0.0274(5) Uani 1 1 d . . .
C26 C 0.0051(4) 0.2942(3) 0.68530(15) 0.0392(7) Uani 1 1 d . . .
H26 H 0.0597 0.2430 0.7330 0.047 Uiso 1 1 calc R . .
C27 C -0.0783(4) 0.4076(3) 0.68144(16) 0.0412(7) Uani 1 1 d . . .
H27 H -0.0775 0.4369 0.7258 0.049 Uiso 1 1 calc R . .
C28 C -0.1629(4) 0.4776(3) 0.61152(16) 0.0347(6) Uani 1 1 d . . .
H28 H -0.2198 0.5562 0.6065 0.042 Uiso 1 1 calc R . .
C29 C -0.1628(3) 0.4298(2) 0.54858(14) 0.0253(5) Uani 1 1 d . . .
C30 C 0.1082(3) 0.1355(2) 0.62186(14) 0.0308(6) Uani 1 1 d . . .
C31 C 0.2347(4) 0.0009(2) 0.55400(17) 0.0330(6) Uani 1 1 d . . .
H31A H 0.1608 -0.0573 0.5808 0.040 Uiso 1 1 calc R . .
H31B H 0.3565 -0.0151 0.5833 0.040 Uiso 1 1 calc R . .
C32 C -0.2697(3) 0.5020(2) 0.47537(14) 0.0235(5) Uani 1 1 d . . .
C33 C -0.3600(3) 0.5158(2) 0.34725(13) 0.0230(5) Uani 1 1 d . . .
H33A H -0.3152 0.5895 0.3263 0.028 Uiso 1 1 calc R . .
H33B H -0.4945 0.5348 0.3580 0.028 Uiso 1 1 calc R . .

loop_
_atom_site_aniso_label
_atom_site_aniso_U_11
_atom_site_aniso_U_22
_atom_site_aniso_U_33
_atom_site_aniso_U_23
_atom_site_aniso_U_13
_atom_site_aniso_U_12
O1 0.0310(10) 0.0310(10) 0.0773(16) -0.0377(10) -0.0139(10) 0.0090(8)
O2A 0.037(3) 0.019(3) 0.034(3) -0.009(2) -0.005(2) -0.001(2)
O3A 0.021(4) 0.014(3) 0.038(7) -0.003(4) -0.003(4) 0.001(3)
O2B 0.029(2) 0.024(3) 0.037(3) -0.017(2) -0.001(2) 0.001(2)
O3B 0.028(5) 0.021(3) 0.030(5) -0.002(4) -0.005(3) 0.000(3)
O4 0.0366(10) 0.0241(9) 0.0402(11) -0.0178(8) 0.0084(8) -0.0117(8)
O5 0.0413(11) 0.0240(9) 0.0391(11) -0.0201(8) -0.0118(8) 0.0092(8)
O6 0.0292(9) 0.0307(9) 0.0199(8) -0.0110(7) 0.0032(6) -0.0064(7)
O7 0.0378(10) 0.0264(9) 0.0209(9) -0.0079(7) 0.0023(7) -0.0117(8)
O8 0.0417(10) 0.0171(8) 0.0217(9) -0.0072(6) 0.0025(7) -0.0062(7)
O9 0.0393(11) 0.0587(13) 0.0268(11) 0.0157(9) -0.0084(8) -0.0137(10)
O10 0.0243(9) 0.0272(9) 0.0269(9) 0.0036(7) -0.0036(7) -0.0026(7)
O11 0.0405(11) 0.0285(10) 0.0402(11) -0.0168(8) 0.0056(8) -0.0076(9)
O12 0.0258(8) 0.0244(8) 0.0202(8) -0.0082(6) 0.0006(6) -0.0018(7)
N1 0.0217(10) 0.0313(11) 0.0199(10) -0.0069(8) 0.0027(7) -0.0111(9)
C1 0.0197(12) 0.0243(13) 0.071(2) -0.0256(13) -0.0090(12) -0.0005(10)
C2 0.0191(11) 0.0218(12) 0.0468(16) -0.0154(11) -0.0098(10) 0.0003(10)
C3 0.0190(11) 0.0178(11) 0.0447(15) -0.0093(10) -0.0082(10) -0.0015(10)
C4 0.0161(11) 0.0229(12) 0.0512(17) -0.0014(11) -0.0042(10) -0.0085(10)
C5 0.0235(13) 0.0162(12) 0.079(2) -0.0020(13) -0.0007(13) -0.0023(11)
C6 0.0264(14) 0.0171(12) 0.086(2) -0.0194(14) 0.0005(14) -0.0035(11)
C7 0.0195(11) 0.0193(11) 0.0314(13) -0.0114(10) 0.0009(9) -0.0045(9)
C8 0.0198(11) 0.0204(11) 0.0254(12) -0.0063(9) 0.0015(9) -0.0053(9)
C9 0.0204(11) 0.0181(11) 0.0269(13) -0.0080(9) 0.0011(9) -0.0049(9)
C10 0.0130(10) 0.0227(11) 0.0261(12) -0.0067(9) 0.0008(8) -0.0020(9)
C11 0.0245(12) 0.0219(12) 0.0267(13) -0.0017(9) 0.0003(9) -0.0049(10)
C12 0.0219(12) 0.0189(11) 0.0374(14) -0.0061(10) -0.0016(10) -0.0036(10)
C13 0.0240(13) 0.0305(15) 0.095(3) -0.0447(16) -0.0112(14) 0.0064(12)
C14 0.0324(16) 0.0369(16) 0.099(3) -0.0469(19) -0.0210(16) 0.0106(14)
C15A 0.033(3) 0.024(3) 0.029(3) -0.006(2) 0.003(2) -0.003(2)
C16A 0.038(3) 0.014(3) 0.028(3) -0.003(2) 0.000(2) -0.003(3)
C17A 0.028(3) 0.020(2) 0.027(3) -0.0066(19) 0.003(2) -0.011(2)
C15B 0.033(3) 0.021(3) 0.032(3) -0.005(2) -0.004(2) -0.004(2)
C16B 0.031(3) 0.025(3) 0.031(3) -0.011(2) 0.005(2) -0.004(3)
C17B 0.026(2) 0.018(2) 0.023(2) -0.0015(17) -0.0021(18) -0.0053(19)
C18 0.057(2) 0.0280(15) 0.074(2) -0.0317(16) 0.0361(19) -0.0262(15)
C19 0.0204(11) 0.0193(11) 0.0324(13) -0.0146(10) -0.0011(9) 0.0007(9)
C20 0.0216(11) 0.0307(13) 0.0278(13) -0.0166(10) 0.0010(9) -0.0015(10)
C21 0.0291(13) 0.0430(15) 0.0178(12) -0.0095(10) 0.0044(9) -0.0116(11)
C22 0.0372(14) 0.0358(14) 0.0221(13) -0.0086(10) 0.0066(10) -0.0202(12)
C23 0.0465(15) 0.0196(11) 0.0181(12) -0.0037(9) -0.0010(10) -0.0053(11)
C24 0.0376(14) 0.0175(11) 0.0225(12) -0.0062(9) -0.0038(10) 0.0009(10)
C25 0.0190(11) 0.0461(15) 0.0173(12) -0.0039(10) 0.0006(9) -0.0134(11)
C26 0.0260(13) 0.075(2) 0.0192(13) -0.0128(13) 0.0015(10) -0.0168(14)
C27 0.0333(14) 0.080(2) 0.0256(14) -0.0297(14) 0.0083(11) -0.0262(15)
C28 0.0321(14) 0.0506(17) 0.0351(15) -0.0275(13) 0.0121(11) -0.0191(13)
C29 0.0228(12) 0.0365(14) 0.0242(13) -0.0143(10) 0.0080(9) -0.0155(11)
C30 0.0225(12) 0.0444(15) 0.0210(13) 0.0046(11) -0.0021(9) -0.0144(11)
C31 0.0217(12) 0.0204(12) 0.0475(17) 0.0067(11) -0.0028(11) -0.0032(10)
C32 0.0213(11) 0.0250(12) 0.0296(13) -0.0138(10) 0.0072(9) -0.0089(10)
C33 0.0222(11) 0.0231(11) 0.0218(12) -0.0045(9) 0.0005(9) -0.0018(10)

loop_
_atom_type_symbol
_atom_type_description
_atom_type_scat_dispersion_real
_atom_type_scat_dispersion_imag
_atom_type_scat_source
C C 0.0181 0.0091 'International Tables Vol C Tables 4.2.6.8 and 6.1.1.4'
H H 0.0000 0.0000 'International Tables Vol C Tables 4.2.6.8 and 6.1.1.4'
N N 0.0311 0.0180 'International Tables Vol C Tables 4.2.6.8 and 6.1.1.4'
O O 0.0492 0.0322 'International Tables Vol C Tables 4.2.6.8 and 6.1.1.4'

loop_
_exptl_crystal_face_index_h
_exptl_crystal_face_index_k
_exptl_crystal_face_index_l
_exptl_crystal_face_perp_dist
1.00 0.00 0.00 0.0500
-1.00 0.00 0.00 0.0700
0.00 0.00 1.00 0.0050
0.00 0.00 -1.00 0.0100
0.00 1.00 1.00 0.0500
0.00 -1.00 -1.00 0.0500

loop_
_geom_angle_atom_site_label_1
_geom_angle_atom_site_label_2
_geom_angle_atom_site_label_3
_geom_angle
C1 O1 C13 116.8(2)
C15A O2A C14 116.7(4)
C17A O3A C16A 112.7(12)
C15B O2B C14 118.6(4)
C16B O3B C17B 111.7(8)
C7 O4 C18 117.2(2)
C2 O5 C19 119.11(19)
C20 O6 C21 111.05(18)
C23 O7 C22 113.18(19)
C8 O8 C24 118.45(17)
C30 O10 C31 114.7(2)
C32 O12 C33 114.37(18)
C25 N1 C29 116.9(2)
O1 C1 C6 124.8(2)
O1 C1 C2 115.7(3)
C6 C1 C2 119.5(3)
O5 C2 C3 125.5(2)
O5 C2 C1 114.1(2)
C3 C2 C1 120.4(3)
C2 C3 C4 120.1(2)
C5 C4 C3 118.6(3)
C5 C4 C31 117.6(2)
C3 C4 C31 123.8(2)
C4 C5 C6 121.7(3)
C1 C6 C5 119.6(2)
O4 C7 C12 125.2(2)
O4 C7 C8 115.1(2)
C12 C7 C8 119.6(2)
O8 C8 C9 124.8(2)
O8 C8 C7 116.1(2)
C9 C8 C7 119.1(2)
C10 C9 C8 121.3(2)
C9 C10 C11 119.5(2)
C9 C10 C33 118.2(2)
C11 C10 C33 122.3(2)
C10 C11 C12 119.8(2)
C7 C12 C11 120.6(2)
O1 C13 C14 108.4(3)
O2B C14 C13 104.8(4)
O2A C14 C13 126.8(4)
O2A C15A C16A 110.8(5)
O3A C16A C15A 107.7(8)
O3A C17A C18 117.7(7)
O2B C15B C16B 112.5(5)
O3B C16B C15B 112.3(8)
C18 C17B O3B 115.0(6)
C17B C18 O4 114.9(3)
C17A C18 O4 114.0(3)
O5 C19 C20 103.92(18)
O6 C20 C19 109.13(18)
O6 C21 C22 109.52(19)
O7 C22 C21 112.6(2)
O7 C23 C24 112.0(2)
O8 C24 C23 112.7(2)
N1 C25 C26 123.4(3)
N1 C25 C30 118.1(2)
C26 C25 C30 118.5(2)
C27 C26 C25 118.9(3)
C28 C27 C26 118.5(2)
C27 C28 C29 118.4(3)
N1 C29 C28 123.7(2)
N1 C29 C32 118.1(2)
C28 C29 C32 118.2(2)
O9 C30 O10 124.4(3)
O9 C30 C25 122.2(3)
O10 C30 C25 113.3(2)
O10 C31 C4 110.3(2)
O11 C32 O12 124.1(2)
O11 C32 C29 122.9(2)
O12 C32 C29 113.00(19)
O12 C33 C10 109.24(18)

loop_
_geom_bond_atom_site_label_1
_geom_bond_atom_site_label_2
_geom_bond_distance
O1 C1 1.369(4)
O1 C13 1.435(3)
O2A C15A 1.429(8)
O2A C14 1.473(6)
O3A C17A 1.382(18)
O3A C16A 1.455(15)
O2B C15B 1.426(7)
O2B C14 1.431(6)
O3B C16B 1.401(15)
O3B C17B 1.474(18)
O4 C7 1.369(3)
O4 C18 1.437(3)
O5 C2 1.367(3)
O5 C19 1.431(3)
O6 C20 1.419(3)
O6 C21 1.422(3)
O7 C23 1.430(3)
O7 C22 1.435(3)
O8 C8 1.365(3)
O8 C24 1.445(3)
O9 C30 1.210(3)
O10 C30 1.324(3)
O10 C31 1.448(3)
O11 C32 1.213(3)
O12 C32 1.330(3)
O12 C33 1.449(3)
N1 C25 1.336(3)
N1 C29 1.338(3)
C1 C6 1.381(5)
C1 C2 1.406(4)
C2 C3 1.384(4)
C3 C4 1.402(4)
C4 C5 1.386(4)
C4 C31 1.491(4)
C5 C6 1.387(5)
C7 C12 1.382(4)
C7 C8 1.409(3)
C8 C9 1.387(3)
C9 C10 1.384(3)
C10 C11 1.391(3)
C10 C33 1.496(3)
C11 C12 1.395(4)
C13 C14 1.495(6)
C15A C16A 1.512(8)
C17A C18 1.410(6)
C15B C16B 1.514(7)
C17B C18 1.338(6)
C19 C20 1.502(4)
C21 C22 1.505(4)
C23 C24 1.492(4)
C25 C26 1.391(4)
C25 C30 1.498(4)
C26 C27 1.384(5)
C27 C28 1.383(4)
C28 C29 1.393(3)
C29 C32 1.495(4)

loop_
_geom_torsion_atom_site_label_1
_geom_torsion_atom_site_label_2
_geom_torsion_atom_site_label_3
_geom_torsion_atom_site_label_4
_geom_torsion
C13 O1 C1 C6 -6.3(4)
C13 O1 C1 C2 173.2(2)
C19 O5 C2 C3 11.4(4)
C19 O5 C2 C1 -168.4(2)
O1 C1 C2 O5 0.5(3)
C6 C1 C2 O5 180.0(2)
O1 C1 C2 C3 -179.3(2)
C6 C1 C2 C3 0.2(4)
O5 C2 C3 C4 179.3(2)
C1 C2 C3 C4 -0.9(4)
C2 C3 C4 C5 1.1(4)
C2 C3 C4 C31 179.5(2)
C3 C4 C5 C6 -0.4(4)
C31 C4 C5 C6 -178.9(2)
O1 C1 C6 C5 179.9(3)
C2 C1 C6 C5 0.5(4)
C4 C5 C6 C1 -0.4(4)
C18 O4 C7 C12 2.4(4)
C18 O4 C7 C8 -177.2(2)
C24 O8 C8 C9 -20.8(3)
C24 O8 C8 C7 160.9(2)
O4 C7 C8 O8 -0.9(3)
C12 C7 C8 O8 179.5(2)
O4 C7 C8 C9 -179.3(2)
C12 C7 C8 C9 1.1(3)
O8 C8 C9 C10 179.2(2)
C7 C8 C9 C10 -2.5(3)
C8 C9 C10 C11 2.1(3)
C8 C9 C10 C33 -176.1(2)
C9 C10 C11 C12 -0.3(3)
C33 C10 C11 C12 177.9(2)
O4 C7 C12 C11 -178.8(2)
C8 C7 C12 C11 0.7(3)
C10 C11 C12 C7 -1.1(4)
C1 O1 C13 C14 -171.9(2)
C15B O2B C14 C13 58.9(6)
C15A O2A C14 C13 75.6(6)
O1 C13 C14 O2B -90.6(3)
O1 C13 C14 O2A -72.0(4)
C14 O2A C15A C16A -103.3(6)
C17A O3A C16A C15A 177.5(8)
O2A C15A C16A O3A -170.7(7)
C16A O3A C17A C18 95.0(10)
C14 O2B C15B C16B 56.2(7)
C17B O3B C16B C15B 64.3(11)
O2B C15B C16B O3B 161.9(7)
C16B O3B C17B C18 172.1(8)
O3B C17B C18 O4 -69.1(8)
O3A C17A C18 O4 66.9(9)
C7 O4 C18 C17B -93.2(4)
C7 O4 C18 C17A -164.3(3)
C2 O5 C19 C20 173.2(2)
C21 O6 C20 C19 174.46(19)
O5 C19 C20 O6 -178.66(18)
C20 O6 C21 C22 171.31(19)
C23 O7 C22 C21 -77.3(2)
O6 C21 C22 O7 -69.9(3)
C22 O7 C23 C24 133.3(2)
C8 O8 C24 C23 103.7(2)
O7 C23 C24 O8 -67.3(3)
C29 N1 C25 C26 0.8(3)
C29 N1 C25 C30 -179.4(2)
N1 C25 C26 C27 -3.8(4)
C30 C25 C26 C27 176.5(2)
C25 C26 C27 C28 2.7(4)
C26 C27 C28 C29 1.0(4)
C25 N1 C29 C28 3.3(3)
C25 N1 C29 C32 -175.3(2)
C27 C28 C29 N1 -4.2(4)
C27 C28 C29 C32 174.4(2)
C31 O10 C30 O9 0.2(3)
C31 O10 C30 C25 178.70(19)
N1 C25 C30 O9 -168.6(2)
C26 C25 C30 O9 11.1(4)
N1 C25 C30 O10 12.8(3)
C26 C25 C30 O10 -167.4(2)
C30 O10 C31 C4 -176.1(2)
C5 C4 C31 O10 -173.3(2)
C3 C4 C31 O10 8.2(3)
C33 O12 C32 O11 -1.2(3)
C33 O12 C32 C29 178.19(19)
N1 C29 C32 O11 175.5(2)
C28 C29 C32 O11 -3.2(4)
N1 C29 C32 O12 -4.0(3)
C28 C29 C32 O12 177.4(2)
C32 O12 C33 C10 -177.81(18)
C9 C10 C33 O12 -143.3(2)
C11 C10 C33 O12 38.5(3)
